data_8100076
loop_
_publ_author_name
'Holz, Jens'
'B\"orner, Armin'
'Spannenberg, Anke'
'Pribbenow, Cornelia'
'Heller, Detlef'
'Drexler, Hans-Joachim'

_publ_section_title
;
Crystal structure of (\h^4^-norborna-2,5-dien)-(1,2-bis((R,R)-
2,5-bis(methoxymethyl)phospholanyl)benzene)rhodium(I) tetrafluoroborate, 
[Rh(C~22~H~36~O~4~P~2~)(C~7~H~8~)](BF~4~)
;
_journal_issue 2
_journal_name_full 'Zeitschrift f\"ur Kristallographie - New Crystal Structures'
_journal_page_first 199
_journal_page_last 200
_journal_volume 219
_journal_year 2004
_chemical_formula_sum 'C29 H44 B F4 O4 P2 Rh'
_chemical_formula_weight 708.30
_chemical_name_common 'BASPHOS (NBD)'
_space_group_IT_number 4
_symmetry_cell_setting monoclinic
_symmetry_space_group_name_Hall 'P 2yb'
_symmetry_space_group_name_H-M 'P 1 21 1'
_cell_angle_alpha 90.00
_cell_angle_beta 106.87(3)
_cell_angle_gamma 90.00
_cell_formula_units_Z 2
_cell_length_a 10.119(2)
_cell_length_b 14.125(3)
_cell_length_c 11.542(2)
_cell_measurement_temperature 200(2)
_cell_volume 1578.7(5)
_diffrn_ambient_temperature 200(2)
_exptl_crystal_density_diffrn 1.490
_cod_original_sg_symbol_H-M 'P 21'
_cod_original_formula_sum 'C29 H44 B1 F4 O4 P2 Rh1'
_cod_database_code 8100076

loop_
_symmetry_equiv_pos_as_xyz
'x, y, z'
'-x, y+1/2, -z'

loop_
_atom_site_label
_atom_site_type_symbol
_atom_site_fract_x
_atom_site_fract_y
_atom_site_fract_z
_atom_site_U_iso_or_equiv
_atom_site_adp_type
_atom_site_occupancy
_atom_site_symmetry_multiplicity
_atom_site_Wyckoff_symbol
_atom_site_calc_flag
_atom_site_refinement_flags
_atom_site_disorder_assembly
_atom_site_disorder_group
Rh1 Rh 0.40941(3) 0.02366(3) 0.78636(3) 0.02402(14) Uani 1 2 a d . . .
P1 P 0.42436(14) 0.18002(10) 0.74761(14) 0.0235(3) Uani 1 2 a d . . .
P2 P 0.20560(13) 0.06330(10) 0.81617(13) 0.0255(3) Uani 1 2 a d . . .
O1 O 0.2119(4) 0.1800(3) 0.4994(4) 0.0430(11) Uani 1 2 a d . . .
O2 O 0.7789(5) 0.2490(4) 1.0104(5) 0.0643(14) Uani 1 2 a d . . .
O3 O 0.1363(5) -0.1066(3) 0.6161(4) 0.0501(12) Uani 1 2 a d . . .
O4 O 0.1760(5) 0.0099(4) 1.1531(4) 0.0695(16) Uani 1 2 a d . . .
C1 C 0.6276(5) -0.0152(4) 0.8020(6) 0.0353(15) Uani 1 2 a d . . .
H1A H 0.6959 0.0304 0.7967 0.080 Uiso 1 2 a d R . .
C2 C 0.5464(6) -0.0617(4) 0.7041(6) 0.0370(14) Uani 1 2 a d . . .
H2A H 0.5513 -0.0512 0.6232 0.080 Uiso 1 2 a d R . .
C3 C 0.5080(7) -0.1565(4) 0.7483(7) 0.0511(18) Uani 1 2 a d . . .
H3A H 0.4763 -0.2046 0.6878 0.080 Uiso 1 2 a d R . .
C4 C 0.4144(7) -0.1293(4) 0.8257(8) 0.0492(18) Uani 1 2 a d . . .
H4A H 0.3333 -0.1648 0.8253 0.080 Uiso 1 2 a d R . .
C5 C 0.4947(7) -0.0813(5) 0.9250(6) 0.0505(18) Uani 1 2 a d . . .
H5A H 0.4767 -0.0819 1.0022 0.080 Uiso 1 2 a d R . .
C6 C 0.6417(6) -0.0803(6) 0.9085(6) 0.0518(18) Uani 1 2 a d . . .
H6A H 0.7170 -0.0678 0.9796 0.080 Uiso 1 2 a d R . .
C7 C 0.6447(8) -0.1756(5) 0.8494(9) 0.066(2) Uani 1 2 a d . . .
H7A H 0.7229 -0.1847 0.8194 0.080 Uiso 1 2 a d R . .
H7B H 0.6364 -0.2277 0.9003 0.080 Uiso 1 2 a d R . .
C9 C 0.2807(5) 0.2447(3) 0.7768(4) 0.0233(11) Uani 1 2 a d . . .
C10 C 0.1837(5) 0.1923(4) 0.8147(4) 0.0247(12) Uani 1 2 a d . . .
C11 C 0.0727(6) 0.2391(4) 0.8380(5) 0.0350(14) Uani 1 2 a d . . .
H11A H 0.0060 0.2031 0.8640 0.080 Uiso 1 2 a d R . .
C12 C 0.0573(6) 0.3365(4) 0.8220(5) 0.0381(15) Uani 1 2 a d . . .
H12A H -0.0192 0.3679 0.8389 0.080 Uiso 1 2 a d R . .
C13 C 0.1522(6) 0.3873(4) 0.7834(5) 0.0344(13) Uani 1 2 a d . . .
H13A H 0.1401 0.4544 0.7722 0.080 Uiso 1 2 a d R . .
C14 C 0.2640(6) 0.3429(4) 0.7617(5) 0.0324(13) Uani 1 2 a d . . .
H14A H 0.3290 0.3794 0.7341 0.080 Uiso 1 2 a d R . .
C15 C 0.4467(6) 0.2160(4) 0.6002(5) 0.0348(13) Uani 1 2 a d . . .
H15A H 0.4774 0.1611 0.5665 0.080 Uiso 1 2 a d R . .
C16 C 0.5643(7) 0.2865(5) 0.6269(6) 0.0514(18) Uani 1 2 a d . . .
H16A H 0.5300 0.3493 0.6318 0.080 Uiso 1 2 a d R . .
H16B H 0.6093 0.2853 0.5642 0.080 Uiso 1 2 a d R . .
C17 C 0.6659(6) 0.2607(5) 0.7479(7) 0.0493(17) Uani 1 2 a d . . .
H17A H 0.7345 0.3089 0.7764 0.080 Uiso 1 2 a d R . .
H17B H 0.7118 0.2029 0.7389 0.080 Uiso 1 2 a d R . .
C18 C 0.5819(6) 0.2455(4) 0.8366(6) 0.0325(14) Uani 1 2 a d . . .
H18A H 0.5522 0.3071 0.8539 0.080 Uiso 1 2 a d R . .
C19 C 0.3141(6) 0.2498(4) 0.5083(6) 0.0423(15) Uani 1 2 a d . . .
H19A H 0.2854 0.3092 0.5334 0.080 Uiso 1 2 a d R . .
H19B H 0.3295 0.2585 0.4307 0.080 Uiso 1 2 a d R . .
C20 C 0.0790(8) 0.2177(7) 0.4425(10) 0.093(3) Uani 1 2 a d . . .
H20A H 0.0118 0.1689 0.4387 0.080 Uiso 1 2 a d R . .
H20B H 0.0609 0.2702 0.4885 0.080 Uiso 1 2 a d R . .
H20C H 0.0735 0.2385 0.3620 0.080 Uiso 1 2 a d R . .
C21 C 0.6543(6) 0.1992(4) 0.9579(6) 0.0418(15) Uani 1 2 a d . . .
H21A H 0.5959 0.2013 1.0101 0.080 Uiso 1 2 a d R . .
H21B H 0.6748 0.1342 0.9460 0.080 Uiso 1 2 a d R . .
C22 C 0.8659(8) 0.2022(7) 1.1162(8) 0.083(3) Uani 1 2 a d . . .
H22A H 0.9488 0.2381 1.1498 0.080 Uiso 1 2 a d R . .
H22B H 0.8167 0.1960 1.1754 0.080 Uiso 1 2 a d R . .
H22C H 0.8894 0.1405 1.0934 0.080 Uiso 1 2 a d R . .
C23 C 0.0445(4) 0.0236(6) 0.7000(4) 0.0324(11) Uani 1 2 a d . . .
H23A H -0.0136 0.0782 0.6767 0.080 Uiso 1 2 a d R . .
C24 C -0.0282(6) -0.0419(5) 0.7671(6) 0.0439(16) Uani 1 2 a d . . .
H24A H 0.0074 -0.1050 0.7678 0.080 Uiso 1 2 a d R . .
H24B H -0.1257 -0.0432 0.7272 0.080 Uiso 1 2 a d R . .
C25 C 0.0011(6) -0.0079(5) 0.8965(6) 0.0437(17) Uani 1 2 a d . . .
H25A H -0.0273 -0.0536 0.9461 0.080 Uiso 1 2 a d R . .
H25B H -0.0478 0.0502 0.8977 0.080 Uiso 1 2 a d R . .
C26 C 0.1582(5) 0.0104(4) 0.9445(5) 0.0331(13) Uani 1 2 a d . . .
H26A H 0.2009 -0.0508 0.9583 0.080 Uiso 1 2 a d R . .
C27 C 0.0659(6) -0.0181(4) 0.5863(5) 0.0383(14) Uani 1 2 a d . . .
H27A H -0.0214 -0.0272 0.5262 0.080 Uiso 1 2 a d R . .
H27B H 0.1204 0.0245 0.5541 0.080 Uiso 1 2 a d R . .
C28 C 0.1843(9) -0.1397(7) 0.5215(8) 0.068(2) Uani 1 2 a d . . .
H28A H 0.2302 -0.1991 0.5455 0.080 Uiso 1 2 a d R . .
H28B H 0.1076 -0.1488 0.4505 0.080 Uiso 1 2 a d R . .
H28C H 0.2479 -0.0953 0.5041 0.080 Uiso 1 2 a d R . .
C29 C 0.2069(6) 0.0618(4) 1.0621(5) 0.0396(14) Uani 1 2 a d . . .
H29A H 0.3044 0.0740 1.0833 0.080 Uiso 1 2 a d R . .
H29B H 0.1595 0.1214 1.0547 0.080 Uiso 1 2 a d R . .
C30 C 0.2270(10) 0.0511(6) 1.2686(6) 0.088(3) Uani 1 2 a d . . .
H30A H 0.2039 0.0110 1.3270 0.080 Uiso 1 2 a d R . .
H30B H 0.3255 0.0578 1.2890 0.080 Uiso 1 2 a d R . .
H30C H 0.1857 0.1122 1.2688 0.080 Uiso 1 2 a d R . .
B1 B 0.6775(7) 0.0762(5) 0.4334(6) 0.025(2) Uiso 0.60 2 a d PD A 1
F1 F 0.5844(10) 0.1444(6) 0.3742(9) 0.101(2) Uiso 0.60 2 a d PD A 1
F2 F 0.6058(9) -0.0063(6) 0.4336(9) 0.116(3) Uiso 0.60 2 a d PD A 1
F3 F 0.7754(9) 0.0624(6) 0.3740(8) 0.110(3) Uiso 0.60 2 a d PD A 1
F4 F 0.7403(10) 0.1063(7) 0.5495(8) 0.123(3) Uiso 0.60 2 a d PD A 1
B1' B 0.6467(10) 0.0655(7) 0.3710(9) 0.035(4) Uiso 0.40 2 a d PD B 2
F1' F 0.5741(14) 0.1376(10) 0.4050(13) 0.101(2) Uiso 0.40 2 a d PD B 2
F2' F 0.6723(15) -0.0060(9) 0.4568(13) 0.116(3) Uiso 0.40 2 a d PD B 2
F3' F 0.7715(13) 0.0986(11) 0.3613(13) 0.110(3) Uiso 0.40 2 a d PD B 2
F4' F 0.5705(12) 0.0308(12) 0.2603(11) 0.123(3) Uiso 0.40 2 a d PD B 2

loop_
_atom_site_aniso_label
_atom_site_aniso_U_11
_atom_site_aniso_U_22
_atom_site_aniso_U_33
_atom_site_aniso_U_23
_atom_site_aniso_U_13
_atom_site_aniso_U_12
Rh1 0.0198(2) 0.0257(2) 0.0298(2) 0.0054(2) 0.01226(14) 0.00325(19)
P1 0.0198(7) 0.0253(7) 0.0275(8) 0.0008(7) 0.0105(6) -0.0019(6)
P2 0.0190(7) 0.0267(6) 0.0327(8) 0.0037(5) 0.0108(6) -0.0004(5)
O1 0.037(2) 0.041(2) 0.045(3) 0.005(2) 0.002(2) -0.005(2)
O2 0.046(3) 0.061(3) 0.070(3) -0.014(3) -0.008(3) -0.007(2)
O3 0.054(3) 0.055(3) 0.045(3) -0.008(2) 0.022(2) 0.015(2)
O4 0.094(3) 0.077(4) 0.040(3) -0.002(3) 0.024(2) -0.042(3)
C1 0.020(3) 0.040(3) 0.050(4) 0.005(3) 0.016(3) 0.014(2)
C2 0.028(3) 0.049(4) 0.041(4) -0.004(3) 0.021(3) 0.011(3)
C3 0.047(4) 0.029(3) 0.084(5) -0.011(3) 0.028(4) -0.005(3)
C4 0.054(4) 0.023(3) 0.083(5) 0.025(4) 0.039(4) 0.010(3)
C5 0.048(4) 0.062(4) 0.046(4) 0.028(4) 0.021(3) 0.025(3)
C6 0.032(4) 0.082(5) 0.042(4) 0.008(4) 0.012(3) 0.015(3)
C7 0.044(4) 0.048(5) 0.113(7) 0.033(5) 0.034(5) 0.025(4)
C9 0.027(3) 0.025(3) 0.020(3) -0.001(2) 0.010(2) 0.001(2)
C10 0.016(3) 0.033(3) 0.023(3) 0.000(2) 0.003(2) 0.007(2)
C11 0.028(3) 0.036(3) 0.042(3) 0.003(3) 0.012(3) 0.007(2)
C12 0.027(3) 0.044(4) 0.037(4) -0.008(3) -0.001(3) 0.009(3)
C13 0.035(3) 0.028(3) 0.037(3) -0.002(2) 0.006(3) 0.006(3)
C14 0.035(3) 0.027(3) 0.032(3) 0.000(2) 0.007(3) 0.005(2)
C15 0.039(3) 0.040(3) 0.029(3) 0.007(2) 0.016(3) -0.006(3)
C16 0.051(4) 0.051(4) 0.057(4) 0.007(3) 0.025(3) -0.021(3)
C17 0.034(4) 0.052(4) 0.066(5) 0.003(3) 0.022(3) -0.018(3)
C18 0.022(3) 0.033(3) 0.038(3) -0.002(2) 0.001(3) 0.000(2)
C19 0.051(4) 0.039(3) 0.038(4) 0.016(3) 0.016(3) 0.004(3)
C20 0.051(5) 0.075(6) 0.128(8) 0.030(6) -0.015(5) 0.004(4)
C21 0.031(3) 0.041(4) 0.050(4) -0.016(3) 0.006(3) 0.001(3)
C22 0.050(5) 0.092(6) 0.080(6) -0.018(5) -0.025(4) 0.020(4)
C23 0.014(2) 0.038(3) 0.044(3) -0.006(4) 0.0052(19) 0.000(4)
C24 0.031(3) 0.051(4) 0.058(4) -0.015(3) 0.027(3) -0.020(3)
C25 0.029(3) 0.062(5) 0.050(4) -0.006(3) 0.027(3) -0.014(3)
C26 0.032(3) 0.030(4) 0.044(3) 0.007(3) 0.021(2) -0.006(3)
C27 0.037(3) 0.044(3) 0.034(3) 0.006(3) 0.009(3) 0.001(3)
C28 0.075(6) 0.079(6) 0.070(6) -0.009(5) 0.050(5) 0.009(5)
C29 0.036(3) 0.045(3) 0.037(4) 0.002(3) 0.010(3) -0.009(2)
C30 0.132(8) 0.093(8) 0.035(4) -0.004(4) 0.019(4) -0.030(6)

loop_
_geom_bond_atom_site_label_1
_geom_bond_atom_site_label_2
_geom_bond_distance
_geom_bond_site_symmetry_2
_geom_bond_publ_flag
Rh1 C5 2.168(6) . ?
Rh1 C4 2.206(6) . ?
Rh1 C1 2.231(5) . ?
Rh1 C2 2.246(5) . ?
Rh1 P2 2.2576(15) . ?
Rh1 P1 2.2672(15) . ?
P1 C9 1.829(5) . ?
P1 C15 1.851(6) . ?
P1 C18 1.871(6) . ?
P2 C10 1.835(5) . ?
P2 C26 1.842(5) . ?
P2 C23 1.871(5) . ?
O1 C19 1.412(7) . ?
O1 C20 1.419(8) . ?
O2 C21 1.417(7) . ?
O2 C22 1.442(9) . ?
O3 C28 1.398(9) . ?
O3 C27 1.430(7) . ?
O4 C29 1.390(8) . ?
O4 C30 1.408(9) . ?
C1 C2 1.358(9) . ?
C1 C6 1.508(10) . ?
C1 H1A 0.9600 . ?
C2 C3 1.523(9) . ?
C2 H2A 0.9599 . ?
C3 C4 1.528(11) . ?
C3 C7 1.553(11) . ?
C3 H3A 0.9601 . ?
C4 C5 1.376(11) . ?
C4 H4A 0.9600 . ?
C5 C6 1.553(9) . ?
C5 H5A 0.9601 . ?
C6 C7 1.513(12) . ?
C6 H6A 0.9600 . ?
C7 H7A 0.9600 . ?
C7 H7B 0.9599 . ?
C9 C10 1.398(8) . ?
C9 C14 1.402(8) . ?
C10 C11 1.394(8) . ?
C11 C12 1.391(9) . ?
C11 H11A 0.9600 . ?
C12 C13 1.373(9) . ?
C12 H12A 0.9600 . ?
C13 C14 1.379(8) . ?
C13 H13A 0.9601 . ?
C14 H14A 0.9600 . ?
C15 C16 1.514(8) . ?
C15 C19 1.525(8) . ?
C15 H15A 0.9599 . ?
C16 C17 1.519(10) . ?
C16 H16A 0.9600 . ?
C16 H16B 0.9600 . ?
C17 C18 1.524(9) . ?
C17 H17A 0.9600 . ?
C17 H17B 0.9600 . ?
C18 C21 1.526(9) . ?
C18 H18A 0.9600 . ?
C19 H19A 0.9600 . ?
C19 H19B 0.9600 . ?
C20 H20A 0.9599 . ?
C20 H20B 0.9601 . ?
C20 H20C 0.9601 . ?
C21 H21A 0.9600 . ?
C21 H21B 0.9600 . ?
C22 H22A 0.9599 . ?
C22 H22B 0.9600 . ?
C22 H22C 0.9601 . ?
C23 C27 1.511(8) . ?
C23 C24 1.525(9) . ?
C23 H23A 0.9600 . ?
C24 C25 1.514(9) . ?
C24 H24A 0.9599 . ?
C24 H24B 0.9600 . ?
C25 C26 1.546(7) . ?
C25 H25A 0.9600 . ?
C25 H25B 0.9601 . ?
C26 C29 1.491(8) . ?
C26 H26A 0.9600 . ?
C27 H27A 0.9600 . ?
C27 H27B 0.9601 . ?
C28 H28A 0.9600 . ?
C28 H28B 0.9600 . ?
C28 H28C 0.9600 . ?
C29 H29A 0.9600 . ?
C29 H29B 0.9600 . ?
C30 H30A 0.9599 . ?
C30 H30B 0.9600 . ?
C30 H30C 0.9601 . ?
B1 F3 1.372(8) . ?
B1 F4 1.373(8) . ?
B1 F2 1.373(8) . ?
B1 F1 1.381(8) . ?
B1' F4' 1.377(11) . ?
B1' F1' 1.377(11) . ?
B1' F3' 1.382(11) . ?
B1' F2' 1.386(11) . ?
